data_4027903
loop_
_publ_author_name
'Alma R. Morales'
'Andrew Frazer'
'Adam W. Woodward'
'Hyo-Yang Ahn-White'
'Alexandr Fonari'
'Paul Tongwa'
'Tatiana Timofeeva'
'Kevin D. Belfield'

_publ_section_title
;
 Design, Synthesis, and Structural and Spectroscopic Studies of Push-Pull
 Two-Photon Absorbing Chromophores with Acceptor Groups of Varying
 Strength
;
_journal_name_full 'Journal of Organic Chemistry'
_journal_page_first 1014
_journal_page_last 1025
_journal_paper_doi 10.1021/jo302423p
_journal_volume 78
_journal_year 2013
_chemical_formula_moiety 'C36 H31 N O S'
_chemical_formula_sum 'C36 H31 N O S'
_chemical_formula_weight 525.68
_chemical_name_systematic
; 
 ? 
;
_space_group_IT_number 2
_symmetry_cell_setting triclinic
_symmetry_space_group_name_Hall '-P 1'
_symmetry_space_group_name_H-M 'P -1'
_atom_sites_solution_hydrogens mixed
_atom_sites_solution_primary direct
_atom_sites_solution_secondary difmap
_audit_creation_method SHELXL-97
_cell_angle_alpha 79.5150(10)
_cell_angle_beta 78.4040(10)
_cell_angle_gamma 67.3940(10)
_cell_formula_units_Z 2
_cell_length_a 9.3797(6)
_cell_length_b 10.4703(6)
_cell_length_c 15.9304(10)
_cell_measurement_reflns_used 4542
_cell_measurement_temperature 100(2)
_cell_measurement_theta_max 30.2169
_cell_measurement_theta_min 2.3624
_cell_volume 1405.30(15)
_computing_cell_refinement 'SAINTPlus, v. 6.2 (Bruker, 2001)'
_computing_data_collection 'APEX2 (Bruker, 2005)'
_computing_data_reduction 'SAINTPlus, v. 6.2 (Bruker, 2001)'
_computing_molecular_graphics 'SHELXTL (Sheldrick, 2008)'
_computing_publication_material 'SHELXTL (Sheldrick, 2008)'
_computing_structure_refinement 'SHELXL-97 (Sheldrick, 2008)'
_computing_structure_solution 'SHELXS-97 (Sheldrick, 2008)'
_diffrn_ambient_temperature 100(2)
_diffrn_measured_fraction_theta_full 0.999
_diffrn_measured_fraction_theta_max 0.999
_diffrn_measurement_device_type 'Bruker APEX-II CCD'
_diffrn_measurement_method '\f and \w scans'
_diffrn_radiation_monochromator graphite
_diffrn_radiation_source 'fine-focus sealed tube'
_diffrn_radiation_type MoK\a
_diffrn_radiation_wavelength 0.71073
_diffrn_reflns_av_R_equivalents 0.0331
_diffrn_reflns_av_sigmaI/netI 0.0379
_diffrn_reflns_limit_h_max 11
_diffrn_reflns_limit_h_min -11
_diffrn_reflns_limit_k_max 13
_diffrn_reflns_limit_k_min -13
_diffrn_reflns_limit_l_max 19
_diffrn_reflns_limit_l_min -19
_diffrn_reflns_number 16961
_diffrn_reflns_theta_full 26.50
_diffrn_reflns_theta_max 26.50
_diffrn_reflns_theta_min 2.12
_exptl_absorpt_coefficient_mu 0.145
_exptl_absorpt_correction_T_max 0.9857
_exptl_absorpt_correction_T_min 0.9444
_exptl_absorpt_correction_type multi-scan
_exptl_absorpt_process_details 'SADABS (Sheldrick, 2003)'
_exptl_crystal_colour yellow
_exptl_crystal_density_diffrn 1.242
_exptl_crystal_description prism
_exptl_crystal_F_000 556
_exptl_crystal_size_max 0.40
_exptl_crystal_size_mid 0.20
_exptl_crystal_size_min 0.10
_refine_diff_density_max 0.329
_refine_diff_density_min -0.412
_refine_diff_density_rms 0.047
_refine_ls_extinction_method none
_refine_ls_goodness_of_fit_ref 1.049
_refine_ls_hydrogen_treatment constr
_refine_ls_matrix_type full
_refine_ls_number_parameters 352
_refine_ls_number_reflns 5815
_refine_ls_number_restraints 0
_refine_ls_restrained_S_all 1.049
_refine_ls_R_factor_all 0.0615
_refine_ls_R_factor_gt 0.0439
_refine_ls_shift/su_max 0.061
_refine_ls_shift/su_mean 0.009
_refine_ls_structure_factor_coef Fsqd
_refine_ls_weighting_details 'calc w=1/[\s^2^(Fo^2^)+(0.0693P)^2^+0.2977P] where P=(Fo^2^+2Fc^2^)/3'
_refine_ls_weighting_scheme calc
_refine_ls_wR_factor_gt 0.1161
_refine_ls_wR_factor_ref 0.1257
_reflns_number_gt 4491
_reflns_number_total 5815
_reflns_threshold_expression >2sigma(I)
_cod_data_source_file jo302423p_si_005.cif
_cod_data_source_block paul69
_cod_database_code 4027903

loop_
_symmetry_equiv_pos_as_xyz
'x, y, z'
'-x, -y, -z'

loop_
_atom_site_label
_atom_site_type_symbol
_atom_site_fract_x
_atom_site_fract_y
_atom_site_fract_z
_atom_site_U_iso_or_equiv
_atom_site_adp_type
_atom_site_occupancy
_atom_site_symmetry_multiplicity
_atom_site_calc_flag
_atom_site_refinement_flags
S S 0.21326(5) 0.31621(5) 0.06983(3) 0.02748(14) Uani 1 1 d .
O O -0.37098(15) 0.36331(15) 0.04611(9) 0.0317(3) Uani 1 1 d .
N N -0.36434(18) -0.18038(16) -0.42933(9) 0.0247(3) Uani 1 1 d .
C1 C -0.2634(2) -0.20826(19) -0.50916(11) 0.0225(4) Uani 1 1 d .
C2 C -0.2062(2) -0.3382(2) -0.53866(13) 0.0288(4) Uani 1 1 d .
H2 H -0.2344 -0.4123 -0.5056 0.035 Uiso 1 1 calc R
C3 C -0.1074(2) -0.3592(2) -0.61696(13) 0.0349(5) Uani 1 1 d .
H3 H -0.0696 -0.4477 -0.6375 0.042 Uiso 1 1 calc R
C4 C -0.0636(2) -0.2529(2) -0.66498(13) 0.0348(5) Uani 1 1 d .
H4 H 0.0035 -0.2680 -0.7184 0.042 Uiso 1 1 calc R
C5 C -0.1182(2) -0.1246(2) -0.63478(13) 0.0328(5) Uani 1 1 d .
H5 H -0.0873 -0.0515 -0.6672 0.039 Uiso 1 1 calc R
C6 C -0.2178(2) -0.1019(2) -0.55732(12) 0.0269(4) Uani 1 1 d .
H6 H -0.2550 -0.0133 -0.5371 0.032 Uiso 1 1 calc R
C7 C -0.4810(2) -0.23871(18) -0.40042(11) 0.0221(4) Uani 1 1 d .
C8 C -0.5567(2) -0.26420(19) -0.45896(12) 0.0253(4) Uani 1 1 d .
H8 H -0.5284 -0.2439 -0.5192 0.030 Uiso 1 1 calc R
C9 C -0.6736(2) -0.3193(2) -0.42934(13) 0.0280(4) Uani 1 1 d .
H9 H -0.7233 -0.3378 -0.4697 0.034 Uiso 1 1 calc R
C10 C -0.7182(2) -0.34763(19) -0.34187(13) 0.0308(4) Uani 1 1 d .
H10 H -0.7985 -0.3847 -0.3220 0.037 Uiso 1 1 calc R
C11 C -0.6447(2) -0.32126(19) -0.28385(13) 0.0299(4) Uani 1 1 d .
H11 H -0.6754 -0.3396 -0.2237 0.036 Uiso 1 1 calc R
C12 C -0.5261(2) -0.26825(19) -0.31229(12) 0.0258(4) Uani 1 1 d .
H12 H -0.4755 -0.2520 -0.2715 0.031 Uiso 1 1 calc R
C13 C -0.3167(2) -0.12306(18) -0.36953(11) 0.0229(4) Uani 1 1 d .
C14 C -0.4244(2) -0.01036(18) -0.32738(11) 0.0216(4) Uani 1 1 d .
H14 H -0.5286 0.0316 -0.3397 0.026 Uiso 1 1 calc R
C15 C -0.3758(2) 0.03879(18) -0.26722(11) 0.0208(4) Uani 1 1 d .
C16 C -0.4680(2) 0.16015(18) -0.21415(11) 0.0205(4) Uani 1 1 d .
C17 C -0.5141(2) 0.29999(18) -0.27331(11) 0.0233(4) Uani 1 1 d .
H17A H -0.5850 0.2987 -0.3113 0.028 Uiso 1 1 calc R
H17B H -0.5731 0.3761 -0.2368 0.028 Uiso 1 1 calc R
C18 C -0.3781(2) 0.3333(2) -0.32958(12) 0.0275(4) Uani 1 1 d .
H18A H -0.3204 0.2603 -0.3675 0.041 Uiso 1 1 calc R
H18B H -0.3084 0.3377 -0.2928 0.041 Uiso 1 1 calc R
H18C H -0.4181 0.4232 -0.3646 0.041 Uiso 1 1 calc R
C19 C -0.6170(2) 0.14480(19) -0.15888(11) 0.0237(4) Uani 1 1 d .
H19A H -0.6628 0.2191 -0.1202 0.028 Uiso 1 1 calc R
H19B H -0.6936 0.1599 -0.1977 0.028 Uiso 1 1 calc R
C20 C -0.5929(2) 0.0047(2) -0.10409(13) 0.0316(4) Uani 1 1 d .
H20A H -0.5183 -0.0112 -0.0647 0.047 Uiso 1 1 calc R
H20B H -0.5522 -0.0696 -0.1417 0.047 Uiso 1 1 calc R
H20C H -0.6928 0.0049 -0.0706 0.047 Uiso 1 1 calc R
C21 C -0.3465(2) 0.15212(18) -0.15995(11) 0.0196(4) Uani 1 1 d .
C22 C -0.3593(2) 0.23378(18) -0.09778(11) 0.0216(4) Uani 1 1 d .
H22 H -0.4567 0.3032 -0.0802 0.026 Uiso 1 1 calc R
C23 C -0.2264(2) 0.21324(18) -0.06057(11) 0.0212(4) Uani 1 1 d .
C24 C -0.0842(2) 0.11034(18) -0.08724(11) 0.0225(4) Uani 1 1 d .
H24 H 0.0057 0.0983 -0.0632 0.027 Uiso 1 1 calc R
C25 C -0.0712(2) 0.02559(19) -0.14795(11) 0.0230(4) Uani 1 1 d .
H25 H 0.0253 -0.0458 -0.1643 0.028 Uiso 1 1 calc R
C26 C -0.2025(2) 0.04746(17) -0.18429(11) 0.0201(4) Uani 1 1 d .
C27 C -0.2215(2) -0.02258(18) -0.25016(11) 0.0207(4) Uani 1 1 d .
C28 C -0.1138(2) -0.13256(19) -0.29334(12) 0.0245(4) Uani 1 1 d .
H28 H -0.0088 -0.1727 -0.2822 0.029 Uiso 1 1 calc R
C29 C -0.1625(2) -0.18253(19) -0.35301(12) 0.0262(4) Uani 1 1 d .
H29 H -0.0904 -0.2578 -0.3829 0.031 Uiso 1 1 calc R
C30 C -0.2423(2) 0.30038(19) 0.00784(11) 0.0234(4) Uani 1 1 d .
C31 C -0.1004(2) 0.30862(19) 0.02858(11) 0.0236(4) Uani 1 1 d .
H31 H -0.0012 0.2525 0.0020 0.028 Uiso 1 1 calc R
C32 C -0.1080(2) 0.39373(18) 0.08432(11) 0.0223(4) Uani 1 1 d .
H32 H -0.2092 0.4488 0.1093 0.027 Uiso 1 1 calc R
C33 C 0.0225(2) 0.40937(18) 0.10972(11) 0.0223(4) Uani 1 1 d .
C34 C 0.0165(2) 0.49863(18) 0.16754(11) 0.0207(4) Uani 1 1 d .
H34 H -0.0771 0.5589 0.1967 0.025 Uiso 1 1 calc R
C35 C 0.1691(2) 0.4867(2) 0.17658(12) 0.0280(4) Uani 1 1 d .
H35 H 0.1886 0.5388 0.2130 0.034 Uiso 1 1 calc R
C36 C 0.2843(2) 0.3935(2) 0.12792(12) 0.0293(4) Uani 1 1 d .
H36 H 0.3924 0.3737 0.1265 0.035 Uiso 1 1 calc R

loop_
_atom_site_aniso_label
_atom_site_aniso_U_11
_atom_site_aniso_U_22
_atom_site_aniso_U_33
_atom_site_aniso_U_23
_atom_site_aniso_U_13
_atom_site_aniso_U_12
S 0.0240(3) 0.0320(3) 0.0264(3) -0.00567(19) -0.00196(18) -0.0099(2)
O 0.0243(7) 0.0455(9) 0.0301(7) -0.0149(6) 0.0024(6) -0.0161(6)
N 0.0271(8) 0.0320(9) 0.0211(8) -0.0091(7) 0.0027(6) -0.0177(7)
C1 0.0208(9) 0.0293(10) 0.0196(9) -0.0061(7) -0.0013(7) -0.0108(8)
C2 0.0324(11) 0.0285(10) 0.0294(10) -0.0061(8) -0.0013(8) -0.0156(8)
C3 0.0334(11) 0.0355(11) 0.0377(12) -0.0182(9) 0.0023(9) -0.0119(9)
C4 0.0288(11) 0.0501(13) 0.0279(10) -0.0128(9) 0.0071(8) -0.0186(10)
C5 0.0339(11) 0.0404(12) 0.0285(10) -0.0023(9) 0.0006(8) -0.0217(9)
C6 0.0290(10) 0.0262(10) 0.0272(10) -0.0044(8) -0.0021(8) -0.0123(8)
C7 0.0232(9) 0.0197(9) 0.0243(9) -0.0040(7) 0.0000(7) -0.0095(7)
C8 0.0281(10) 0.0270(10) 0.0235(9) -0.0034(8) -0.0012(7) -0.0138(8)
C9 0.0240(10) 0.0269(10) 0.0360(11) -0.0050(8) -0.0057(8) -0.0111(8)
C10 0.0229(10) 0.0245(10) 0.0433(12) -0.0055(9) 0.0051(8) -0.0110(8)
C11 0.0340(11) 0.0258(10) 0.0268(10) -0.0035(8) 0.0074(8) -0.0130(9)
C12 0.0319(10) 0.0233(9) 0.0229(9) -0.0028(7) -0.0017(8) -0.0117(8)
C13 0.0271(9) 0.0254(9) 0.0202(9) -0.0034(7) -0.0012(7) -0.0147(8)
C14 0.0208(9) 0.0245(9) 0.0210(9) -0.0031(7) -0.0016(7) -0.0103(7)
C15 0.0236(9) 0.0212(9) 0.0187(8) -0.0008(7) 0.0000(7) -0.0114(7)
C16 0.0199(9) 0.0233(9) 0.0201(8) -0.0043(7) -0.0032(7) -0.0086(7)
C17 0.0235(9) 0.0237(9) 0.0226(9) -0.0026(7) -0.0041(7) -0.0079(7)
C18 0.0291(10) 0.0275(10) 0.0255(10) -0.0003(8) -0.0032(8) -0.0115(8)
C19 0.0199(9) 0.0295(10) 0.0230(9) -0.0062(7) -0.0007(7) -0.0101(8)
C20 0.0301(10) 0.0357(11) 0.0304(10) -0.0005(9) 0.0012(8) -0.0175(9)
C21 0.0202(9) 0.0221(9) 0.0183(8) 0.0001(7) -0.0018(7) -0.0113(7)
C22 0.0204(9) 0.0248(9) 0.0206(9) -0.0021(7) -0.0009(7) -0.0104(7)
C23 0.0239(9) 0.0250(9) 0.0179(8) 0.0009(7) -0.0025(7) -0.0143(8)
C24 0.0232(9) 0.0268(9) 0.0213(9) 0.0006(7) -0.0059(7) -0.0133(8)
C25 0.0214(9) 0.0236(9) 0.0241(9) 0.0003(7) -0.0042(7) -0.0090(7)
C26 0.0244(9) 0.0190(8) 0.0173(8) 0.0010(7) -0.0017(7) -0.0104(7)
C27 0.0221(9) 0.0216(9) 0.0196(9) -0.0002(7) -0.0030(7) -0.0103(7)
C28 0.0214(9) 0.0244(9) 0.0271(9) -0.0046(8) -0.0039(7) -0.0067(7)
C29 0.0280(10) 0.0236(9) 0.0272(10) -0.0084(8) -0.0005(8) -0.0089(8)
C30 0.0256(10) 0.0259(9) 0.0206(9) 0.0005(7) -0.0026(7) -0.0130(8)
C31 0.0241(9) 0.0270(9) 0.0213(9) -0.0016(7) -0.0022(7) -0.0121(8)
C32 0.0203(9) 0.0263(9) 0.0201(9) -0.0015(7) -0.0002(7) -0.0102(7)
C33 0.0242(9) 0.0250(9) 0.0196(9) 0.0009(7) -0.0031(7) -0.0125(8)
C34 0.0212(9) 0.0265(9) 0.0172(8) -0.0009(7) -0.0014(7) -0.0131(7)
C35 0.0310(10) 0.0343(11) 0.0254(10) -0.0053(8) -0.0047(8) -0.0179(9)
C36 0.0237(10) 0.0381(11) 0.0285(10) 0.0005(8) -0.0051(8) -0.0150(9)

loop_
_atom_type_symbol
_atom_type_description
_atom_type_scat_dispersion_real
_atom_type_scat_dispersion_imag
_atom_type_scat_source
C C 0.0033 0.0016 'International Tables Vol C Tables 4.2.6.8 and 6.1.1.4'
H H 0.0000 0.0000 'International Tables Vol C Tables 4.2.6.8 and 6.1.1.4'
N N 0.0061 0.0033 'International Tables Vol C Tables 4.2.6.8 and 6.1.1.4'
O O 0.0106 0.0060 'International Tables Vol C Tables 4.2.6.8 and 6.1.1.4'
S S 0.1246 0.1234 'International Tables Vol C Tables 4.2.6.8 and 6.1.1.4'

loop_
_geom_angle_atom_site_label_1
_geom_angle_atom_site_label_2
_geom_angle_atom_site_label_3
_geom_angle
C36 S C33 92.18(9)
C7 N C1 121.71(14)
C7 N C13 119.57(14)
C1 N C13 116.66(14)
C6 C1 C2 119.35(17)
C6 C1 N 118.29(16)
C2 C1 N 122.34(17)
C1 C2 C3 119.69(18)
C1 C2 H2 120.2
C3 C2 H2 120.2
C4 C3 C2 120.72(19)
C4 C3 H3 119.6
C2 C3 H3 119.6
C3 C4 C5 119.52(18)
C3 C4 H4 120.2
C5 C4 H4 120.2
C6 C5 C4 120.30(19)
C6 C5 H5 119.8
C4 C5 H5 119.8
C1 C6 C5 120.40(18)
C1 C6 H6 119.8
C5 C6 H6 119.8
C12 C7 C8 118.66(16)
C12 C7 N 120.45(16)
C8 C7 N 120.86(16)
C9 C8 C7 120.16(17)
C9 C8 H8 119.9
C7 C8 H8 119.9
C10 C9 C8 120.82(18)
C10 C9 H9 119.6
C8 C9 H9 119.6
C9 C10 C11 119.15(17)
C9 C10 H10 120.4
C11 C10 H10 120.4
C12 C11 C10 120.80(18)
C12 C11 H11 119.6
C10 C11 H11 119.6
C11 C12 C7 120.40(18)
C11 C12 H12 119.8
C7 C12 H12 119.8
C14 C13 C29 120.72(16)
C14 C13 N 120.22(16)
C29 C13 N 119.05(16)
C15 C14 C13 118.66(16)
C15 C14 H14 120.7
C13 C14 H14 120.7
C14 C15 C27 120.28(16)
C14 C15 C16 129.01(16)
C27 C15 C16 110.69(15)
C15 C16 C21 101.17(14)
C15 C16 C19 112.67(14)
C21 C16 C19 113.00(14)
C15 C16 C17 110.77(14)
C21 C16 C17 110.27(14)
C19 C16 C17 108.81(14)
C18 C17 C16 115.13(15)
C18 C17 H17A 108.5
C16 C17 H17A 108.5
C18 C17 H17B 108.5
C16 C17 H17B 108.5
H17A C17 H17B 107.5
C17 C18 H18A 109.5
C17 C18 H18B 109.5
H18A C18 H18B 109.5
C17 C18 H18C 109.5
H18A C18 H18C 109.5
H18B C18 H18C 109.5
C20 C19 C16 115.09(15)
C20 C19 H19A 108.5
C16 C19 H19A 108.5
C20 C19 H19B 108.5
C16 C19 H19B 108.5
H19A C19 H19B 107.5
C19 C20 H20A 109.5
C19 C20 H20B 109.5
H20A C20 H20B 109.5
C19 C20 H20C 109.5
H20A C20 H20C 109.5
H20B C20 H20C 109.5
C22 C21 C26 119.85(16)
C22 C21 C16 129.67(16)
C26 C21 C16 110.41(14)
C21 C22 C23 119.50(16)
C21 C22 H22 120.2
C23 C22 H22 120.2
C24 C23 C22 119.39(16)
C24 C23 C30 121.57(16)
C22 C23 C30 119.03(16)
C25 C24 C23 121.49(16)
C25 C24 H24 119.3
C23 C24 H24 119.3
C26 C25 C24 118.47(17)
C26 C25 H25 120.8
C24 C25 H25 120.8
C25 C26 C21 121.27(16)
C25 C26 C27 130.14(16)
C21 C26 C27 108.59(15)
C28 C27 C15 121.03(16)
C28 C27 C26 129.98(16)
C15 C27 C26 108.98(15)
C27 C28 C29 118.73(17)
C27 C28 H28 120.6
C29 C28 H28 120.6
C13 C29 C28 120.55(17)
C13 C29 H29 119.7
C28 C29 H29 119.7
O C30 C31 120.67(16)
O C30 C23 120.63(16)
C31 C30 C23 118.71(16)
C32 C31 C30 121.40(17)
C32 C31 H31 119.3
C30 C31 H31 119.3
C31 C32 C33 126.09(17)
C31 C32 H32 117.0
C33 C32 H32 117.0
C34 C33 C32 126.81(16)
C34 C33 S 110.92(13)
C32 C33 S 122.26(14)
C33 C34 C35 111.08(16)
C33 C34 H34 124.5
C35 C34 H34 124.5
C36 C35 C34 113.38(17)
C36 C35 H35 123.3
C34 C35 H35 123.3
C35 C36 S 112.44(14)
C35 C36 H36 123.8
S C36 H36 123.8

loop_
_geom_bond_atom_site_label_1
_geom_bond_atom_site_label_2
_geom_bond_distance
S C36 1.700(2)
S C33 1.7271(18)
O C30 1.226(2)
N C7 1.411(2)
N C1 1.427(2)
N C13 1.433(2)
C1 C6 1.391(3)
C1 C2 1.389(3)
C2 C3 1.394(3)
C2 H2 0.9500
C3 C4 1.381(3)
C3 H3 0.9500
C4 C5 1.381(3)
C4 H4 0.9500
C5 C6 1.387(3)
C5 H5 0.9500
C6 H6 0.9500
C7 C12 1.396(3)
C7 C8 1.396(2)
C8 C9 1.392(3)
C8 H8 0.9500
C9 C10 1.384(3)
C9 H9 0.9500
C10 C11 1.379(3)
C10 H10 0.9500
C11 C12 1.389(3)
C11 H11 0.9500
C12 H12 0.9500
C13 C14 1.401(2)
C13 C29 1.396(3)
C14 C15 1.388(2)
C14 H14 0.9500
C15 C27 1.400(2)
C15 C16 1.526(2)
C16 C21 1.532(2)
C16 C19 1.543(2)
C16 C17 1.547(2)
C17 C18 1.523(3)
C17 H17A 0.9900
C17 H17B 0.9900
C18 H18A 0.9800
C18 H18B 0.9800
C18 H18C 0.9800
C19 C20 1.524(3)
C19 H19A 0.9900
C19 H19B 0.9900
C20 H20A 0.9800
C20 H20B 0.9800
C20 H20C 0.9800
C21 C22 1.381(2)
C21 C26 1.408(2)
C22 C23 1.413(2)
C22 H22 0.9500
C23 C24 1.398(3)
C23 C30 1.495(2)
C24 C25 1.386(2)
C24 H24 0.9500
C25 C26 1.388(2)
C25 H25 0.9500
C26 C27 1.458(2)
C27 C28 1.391(2)
C28 C29 1.388(2)
C28 H28 0.9500
C29 H29 0.9500
C30 C31 1.471(2)
C31 C32 1.342(2)
C31 H31 0.9500
C32 C33 1.438(2)
C32 H32 0.9500
C33 C34 1.406(2)
C34 C35 1.423(2)
C34 H34 0.9500
C35 C36 1.360(3)
C35 H35 0.9500
C36 H36 0.9500

loop_
_geom_torsion_atom_site_label_1
_geom_torsion_atom_site_label_2
_geom_torsion_atom_site_label_3
_geom_torsion_atom_site_label_4
_geom_torsion
C7 N C1 C6 144.35(18)
C13 N C1 C6 -52.0(2)
C7 N C1 C2 -37.6(3)
C13 N C1 C2 125.99(19)
C6 C1 C2 C3 -1.6(3)
N C1 C2 C3 -179.66(18)
C1 C2 C3 C4 1.0(3)
C2 C3 C4 C5 0.2(3)
C3 C4 C5 C6 -0.8(3)
C2 C1 C6 C5 1.1(3)
N C1 C6 C5 179.17(17)
C4 C5 C6 C1 0.2(3)
C1 N C7 C12 149.37(17)
C13 N C7 C12 -13.8(3)
C1 N C7 C8 -32.5(3)
C13 N C7 C8 164.31(16)
C12 C7 C8 C9 -0.7(3)
N C7 C8 C9 -178.78(17)
C7 C8 C9 C10 1.0(3)
C8 C9 C10 C11 -0.4(3)
C9 C10 C11 C12 -0.6(3)
C10 C11 C12 C7 1.0(3)
C8 C7 C12 C11 -0.3(3)
N C7 C12 C11 177.80(16)
C7 N C13 C14 -61.5(2)
C1 N C13 C14 134.53(17)
C7 N C13 C29 117.49(19)
C1 N C13 C29 -46.5(2)
C29 C13 C14 C15 -1.6(3)
N C13 C14 C15 177.36(15)
C13 C14 C15 C27 0.7(2)
C13 C14 C15 C16 178.84(16)
C14 C15 C16 C21 178.03(17)
C27 C15 C16 C21 -3.73(18)
C14 C15 C16 C19 57.1(2)
C27 C15 C16 C19 -124.67(16)
C14 C15 C16 C17 -65.1(2)
C27 C15 C16 C17 113.18(16)
C15 C16 C17 C18 -58.03(19)
C21 C16 C17 C18 53.12(19)
C19 C16 C17 C18 177.58(15)
C15 C16 C19 C20 50.3(2)
C21 C16 C19 C20 -63.6(2)
C17 C16 C19 C20 173.60(15)
C15 C16 C21 C22 -179.16(17)
C19 C16 C21 C22 -58.5(2)
C17 C16 C21 C22 63.6(2)
C15 C16 C21 C26 4.04(17)
C19 C16 C21 C26 124.74(16)
C17 C16 C21 C26 -113.24(16)
C26 C21 C22 C23 1.4(2)
C16 C21 C22 C23 -175.18(16)
C21 C22 C23 C24 -0.1(2)
C21 C22 C23 C30 -178.86(15)
C22 C23 C24 C25 -1.6(3)
C30 C23 C24 C25 177.15(15)
C23 C24 C25 C26 1.9(3)
C24 C25 C26 C21 -0.6(2)
C24 C25 C26 C27 178.32(16)
C22 C21 C26 C25 -1.0(2)
C16 C21 C26 C25 176.13(15)
C22 C21 C26 C27 179.84(15)
C16 C21 C26 C27 -3.00(19)
C14 C15 C27 C28 0.6(3)
C16 C15 C27 C28 -177.81(15)
C14 C15 C27 C26 -179.38(15)
C16 C15 C27 C26 2.21(19)
C25 C26 C27 C28 1.5(3)
C21 C26 C27 C28 -179.48(18)
C25 C26 C27 C15 -178.53(17)
C21 C26 C27 C15 0.50(19)
C15 C27 C28 C29 -1.1(3)
C26 C27 C28 C29 178.88(17)
C14 C13 C29 C28 1.1(3)
N C13 C29 C28 -177.86(16)
C27 C28 C29 C13 0.2(3)
C24 C23 C30 O -161.09(17)
C22 C23 C30 O 17.6(2)
C24 C23 C30 C31 18.6(2)
C22 C23 C30 C31 -162.64(16)
O C30 C31 C32 -5.7(3)
C23 C30 C31 C32 174.59(16)
C30 C31 C32 C33 179.52(16)
C31 C32 C33 C34 179.56(18)
C31 C32 C33 S -0.1(3)
C36 S C33 C34 -0.14(14)
C36 S C33 C32 179.53(15)
C32 C33 C34 C35 -179.62(17)
S C33 C34 C35 0.04(19)
C33 C34 C35 C36 0.1(2)
C34 C35 C36 S -0.2(2)
C33 S C36 C35 0.22(16)
